data_4334393
loop_
_publ_author_name
'Julia R. Khusnutdinova'
'Jia Luo'
'Nigam P. Rath'
'Liviu M. Mirica'

_publ_section_title
;
 Late First-Row Transition Metal Complexes of a Tetradentate Pyridinophane
 Ligand: Electronic Properties and Reactivity Implications
;
_journal_name_full 'Inorganic Chemistry'
_journal_page_first 3920
_journal_page_last 3932
_journal_paper_doi 10.1021/ic400260z
_journal_volume 52
_journal_year 2013
_chemical_formula_moiety 'C26 H38 Fe N6, 2(C F3 O3 S)'
_chemical_formula_sum 'C28 H38 F6 Fe N6 O6 S2'
_chemical_formula_weight 788.61
_space_group_IT_number 14
_symmetry_cell_setting monoclinic
_symmetry_space_group_name_Hall '-P 2yn'
_symmetry_space_group_name_H-M 'P 1 21/n 1'
_atom_sites_solution_hydrogens geom
_atom_sites_solution_primary direct
_atom_sites_solution_secondary difmap
_audit_creation_method SHELXL-97
_cell_angle_alpha 90.00
_cell_angle_beta 93.6030(10)
_cell_angle_gamma 90.00
_cell_formula_units_Z 4
_cell_length_a 11.3547(3)
_cell_length_b 16.2822(4)
_cell_length_c 18.7971(4)
_cell_measurement_reflns_used 9861
_cell_measurement_temperature 293(2)
_cell_measurement_theta_max 26.06
_cell_measurement_theta_min 2.39
_cell_volume 3468.33(15)
_computing_cell_refinement 'Bruker SAINT'
_computing_data_collection 'Bruker APEX2'
_computing_data_reduction 'Bruker SAINT'
_computing_molecular_graphics 'Bruker SHELXTL'
_computing_publication_material 'Bruker SHELXTL'
_computing_structure_refinement 'SHELXL-97 (Sheldrick, 2008)'
_computing_structure_solution 'SHELXS-97 (Sheldrick, 2008)'
_diffrn_ambient_temperature 293(2)
_diffrn_measured_fraction_theta_full 0.998
_diffrn_measured_fraction_theta_max 0.998
_diffrn_measurement_device_type 'Bruker APEX-II CCD'
_diffrn_measurement_method '\f and \w scans'
_diffrn_radiation_monochromator graphite
_diffrn_radiation_source 'fine-focus sealed tube'
_diffrn_radiation_type MoK\a
_diffrn_radiation_wavelength 0.71073
_diffrn_reflns_av_R_equivalents 0.0491
_diffrn_reflns_av_sigmaI/netI 0.0271
_diffrn_reflns_limit_h_max 14
_diffrn_reflns_limit_h_min -14
_diffrn_reflns_limit_k_max 20
_diffrn_reflns_limit_k_min -20
_diffrn_reflns_limit_l_max 23
_diffrn_reflns_limit_l_min -23
_diffrn_reflns_number 80980
_diffrn_reflns_theta_full 26.44
_diffrn_reflns_theta_max 26.44
_diffrn_reflns_theta_min 2.04
_exptl_absorpt_coefficient_mu 0.637
_exptl_absorpt_correction_T_max 0.8913
_exptl_absorpt_correction_T_min 0.8266
_exptl_absorpt_correction_type multi-scan
_exptl_absorpt_process_details 'sadabs v2008/1'
_exptl_crystal_colour green
_exptl_crystal_density_diffrn 1.510
_exptl_crystal_density_meas ?
_exptl_crystal_description block
_exptl_crystal_F_000 1632
_exptl_crystal_size_max 0.31
_exptl_crystal_size_mid 0.20
_exptl_crystal_size_min 0.19
_refine_diff_density_max 0.507
_refine_diff_density_min -0.491
_refine_diff_density_rms 0.057
_refine_ls_extinction_method none
_refine_ls_goodness_of_fit_ref 1.027
_refine_ls_hydrogen_treatment constr
_refine_ls_matrix_type full
_refine_ls_number_parameters 496
_refine_ls_number_reflns 7131
_refine_ls_number_restraints 514
_refine_ls_restrained_S_all 1.018
_refine_ls_R_factor_all 0.0696
_refine_ls_R_factor_gt 0.0462
_refine_ls_shift/su_max 0.002
_refine_ls_shift/su_mean 0.000
_refine_ls_structure_factor_coef Fsqd
_refine_ls_weighting_details 'calc w=1/[\s^2^(Fo^2^)+(0.0551P)^2^+3.4437P] where P=(Fo^2^+2Fc^2^)/3'
_refine_ls_weighting_scheme calc
_refine_ls_wR_factor_gt 0.1116
_refine_ls_wR_factor_ref 0.1275
_reflns_number_gt 5285
_reflns_number_total 7131
_reflns_threshold_expression >2sigma(I)
_cod_data_source_file ic400260z_si_002_04.cif
_cod_data_source_block l17712
_cod_depositor_comments
;
The following automatic conversions were performed:

'_exptl_crystal_density_meas' value 'no' was changed to '?' - the
value is perceived as not measured.

Automatic conversion script
Id: cif_fix_values 3008 2015-01-20 13:52:24Z robertas 

The following automatic conversions were performed:

data name '_iucr_refine_instruction_details' was replaced with
'_iucr_refine_instructions_details' as specified in the replacement
file 'data/replacement-values/replacement_tags.lst'.

Automatic conversion script
Id: cif_correct_tags 9268 2022-04-12 08:56:07Z antanas 
;
_cod_database_code 4334393

loop_
_symmetry_equiv_pos_as_xyz
'x, y, z'
'-x+1/2, y+1/2, -z+1/2'
'-x, -y, -z'
'x-1/2, -y-1/2, z-1/2'

loop_
_atom_site_label
_atom_site_type_symbol
_atom_site_fract_x
_atom_site_fract_y
_atom_site_fract_z
_atom_site_U_iso_or_equiv
_atom_site_adp_type
_atom_site_occupancy
_atom_site_symmetry_multiplicity
_atom_site_calc_flag
_atom_site_refinement_flags
_atom_site_disorder_assembly
_atom_site_disorder_group
Fe1 Fe 0.24108(3) 0.76370(2) 0.089928(19) 0.03262(12) Uani 1 1 d U . .
N1 N 0.13147(19) 0.72065(13) 0.15304(11) 0.0344(5) Uani 1 1 d U . .
N2 N 0.36309(19) 0.69608(14) 0.13314(11) 0.0347(5) Uani 1 1 d U . .
N3 N 0.1911(2) 0.65098(14) 0.03513(12) 0.0378(5) Uani 1 1 d U . .
N4 N 0.29570(19) 0.83816(14) 0.18173(11) 0.0357(5) Uani 1 1 d U . .
N5 N 0.3535(2) 0.81131(15) 0.02760(12) 0.0396(5) Uani 1 1 d U . .
N6 N 0.1136(2) 0.82896(15) 0.04334(13) 0.0415(5) Uani 1 1 d U . .
C1 C 0.1340(2) 0.74640(17) 0.22054(14) 0.0384(6) Uani 1 1 d U . .
C2 C 0.0493(3) 0.7219(2) 0.26503(16) 0.0492(8) Uani 1 1 d U . .
H2 H 0.0488 0.7420 0.3113 0.059 Uiso 1 1 calc R . .
C3 C -0.0351(3) 0.6666(2) 0.23947(17) 0.0533(8) Uani 1 1 d U . .
H3 H -0.0932 0.6489 0.2687 0.064 Uiso 1 1 calc R . .
C4 C -0.0337(3) 0.63754(19) 0.17100(17) 0.0468(7) Uani 1 1 d U . .
H4 H -0.0889 0.5989 0.1541 0.056 Uiso 1 1 calc R . .
C5 C 0.0504(2) 0.66626(17) 0.12785(15) 0.0385(6) Uani 1 1 d U . .
C6 C 0.0642(2) 0.64217(19) 0.05182(15) 0.0423(7) Uani 1 1 d U . .
H6A H 0.0152 0.6770 0.0203 0.051 Uiso 1 1 calc R . .
H6B H 0.0390 0.5857 0.0443 0.051 Uiso 1 1 calc R . .
C7 C 0.2586(3) 0.58428(18) 0.07620(16) 0.0446(7) Uani 1 1 d U . .
H7A H 0.2062 0.5575 0.1078 0.054 Uiso 1 1 calc R . .
H7B H 0.2839 0.5434 0.0428 0.054 Uiso 1 1 calc R . .
C8 C 0.3642(2) 0.61539(18) 0.11928(15) 0.0392(6) Uani 1 1 d U . .
C9 C 0.4530(3) 0.5660(2) 0.14929(17) 0.0512(8) Uani 1 1 d U . .
H9 H 0.4549 0.5101 0.1390 0.061 Uiso 1 1 calc R . .
C10 C 0.5387(3) 0.6012(2) 0.19481(19) 0.0589(9) Uani 1 1 d U . .
H10 H 0.5995 0.5690 0.2153 0.071 Uiso 1 1 calc R . .
C11 C 0.5344(3) 0.6837(2) 0.20999(17) 0.0534(8) Uani 1 1 d U . .
H11 H 0.5911 0.7074 0.2414 0.064 Uiso 1 1 calc R . .
C12 C 0.4453(2) 0.73064(18) 0.17825(14) 0.0399(6) Uani 1 1 d U . .
C13 C 0.4257(2) 0.82039(18) 0.18987(15) 0.0406(6) Uani 1 1 d U . .
H13A H 0.4667 0.8521 0.1554 0.049 Uiso 1 1 calc R . .
H13B H 0.4566 0.8359 0.2373 0.049 Uiso 1 1 calc R . .
C14 C 0.2399(3) 0.79700(19) 0.24341(14) 0.0420(7) Uani 1 1 d U . .
H14A H 0.2980 0.7620 0.2683 0.050 Uiso 1 1 calc R . .
H14B H 0.2168 0.8388 0.2766 0.050 Uiso 1 1 calc R . .
C15 C 0.2047(3) 0.63912(19) -0.04558(15) 0.0462(7) Uani 1 1 d U . .
C16 C 0.1534(3) 0.7128(2) -0.08640(16) 0.0562(8) Uani 1 1 d U . .
H16A H 0.1942 0.7617 -0.0703 0.084 Uiso 1 1 calc R . .
H16B H 0.0711 0.7178 -0.0783 0.084 Uiso 1 1 calc R . .
H16C H 0.1626 0.7054 -0.1364 0.084 Uiso 1 1 calc R . .
C17 C 0.1397(3) 0.5618(2) -0.07349(18) 0.0590(9) Uani 1 1 d U . .
H17A H 0.0561 0.5702 -0.0728 0.088 Uiso 1 1 calc R . .
H17B H 0.1624 0.5159 -0.0437 0.088 Uiso 1 1 calc R . .
H17C H 0.1599 0.5509 -0.1214 0.088 Uiso 1 1 calc R . .
C18 C 0.3356(3) 0.6320(2) -0.05839(18) 0.0588(9) Uani 1 1 d U . .
H18A H 0.3462 0.6365 -0.1085 0.088 Uiso 1 1 calc R . .
H18B H 0.3647 0.5797 -0.0413 0.088 Uiso 1 1 calc R . .
H18C H 0.3782 0.6752 -0.0334 0.088 Uiso 1 1 calc R . .
C19 C 0.2722(3) 0.93115(18) 0.18423(15) 0.0427(7) Uani 1 1 d U . .
C20 C 0.3099(3) 0.97119(19) 0.11619(18) 0.0523(8) Uani 1 1 d U . .
H20A H 0.2636 0.9494 0.0761 0.078 Uiso 1 1 calc R . .
H20B H 0.3918 0.9600 0.1108 0.078 Uiso 1 1 calc R . .
H20C H 0.2979 1.0295 0.1188 0.078 Uiso 1 1 calc R . .
C21 C 0.3407(3) 0.9716(2) 0.24865(19) 0.0613(9) Uani 1 1 d U . .
H21A H 0.4238 0.9695 0.2421 0.092 Uiso 1 1 calc R . .
H21B H 0.3243 0.9428 0.2914 0.092 Uiso 1 1 calc R . .
H21C H 0.3165 1.0279 0.2525 0.092 Uiso 1 1 calc R . .
C22 C 0.1401(3) 0.9454(2) 0.18961(18) 0.0542(8) Uani 1 1 d U . .
H22A H 0.1227 1.0026 0.1824 0.081 Uiso 1 1 calc R . .
H22B H 0.1179 0.9291 0.2360 0.081 Uiso 1 1 calc R . .
H22C H 0.0968 0.9135 0.1539 0.081 Uiso 1 1 calc R . .
C23 C 0.4216(3) 0.84110(18) -0.00534(15) 0.0414(6) Uani 1 1 d U . .
C24 C 0.5105(3) 0.8802(2) -0.04593(19) 0.0606(9) Uani 1 1 d U . .
H24A H 0.5664 0.9080 -0.0140 0.091 Uiso 1 1 calc R . .
H24B H 0.4734 0.9191 -0.0785 0.091 Uiso 1 1 calc R . .
H24C H 0.5505 0.8393 -0.0722 0.091 Uiso 1 1 calc R . .
C25 C 0.0381(3) 0.86009(19) 0.01219(17) 0.0472(7) Uani 1 1 d U . .
C26 C -0.0593(3) 0.8982(3) -0.0301(2) 0.0765(12) Uani 1 1 d U . .
H26A H -0.0285 0.9311 -0.0671 0.115 Uiso 1 1 calc R . .
H26B H -0.1037 0.9324 0.0000 0.115 Uiso 1 1 calc R . .
H26C H -0.1096 0.8562 -0.0511 0.115 Uiso 1 1 calc R . .
S1 S 0.26664(7) 0.33168(6) 0.06620(4) 0.0519(2) Uani 1 1 d U . .
S2 S 0.75787(11) 0.48426(8) 0.35720(7) 0.0844(4) Uani 1 1 d DU . .
F1 F 0.4026(2) 0.28602(17) -0.03335(12) 0.0918(8) Uani 1 1 d U . .
F2 F 0.3204(4) 0.3994(2) -0.05065(19) 0.176(2) Uani 1 1 d U . .
F3 F 0.2213(3) 0.2903(3) -0.06432(16) 0.1683(18) Uani 1 1 d U . .
F4 F 0.6340(3) 0.4104(2) 0.25455(17) 0.1243(11) Uani 1 1 d U . .
F5 F 0.7882(7) 0.3381(5) 0.3032(9) 0.134(5) Uani 0.422(13) 1 d PDU A 1
F6 F 0.6316(7) 0.3578(6) 0.3477(6) 0.096(3) Uani 0.422(13) 1 d PDU A 1
O4 O 0.7707(16) 0.5516(9) 0.3134(9) 0.161(7) Uani 0.422(13) 1 d PDU A 1
O5 O 0.6633(12) 0.4913(12) 0.4000(10) 0.154(7) Uani 0.422(13) 1 d PDU A 1
O6 O 0.8620(12) 0.4543(14) 0.3901(8) 0.130(6) Uani 0.422(13) 1 d PDU A 1
F5' F 0.7927(8) 0.3710(12) 0.2703(6) 0.240(7) Uani 0.578(13) 1 d PDU A 2
F6' F 0.6704(14) 0.3358(7) 0.3493(6) 0.227(6) Uani 0.578(13) 1 d PDU A 2
O4' O 0.6538(7) 0.5243(7) 0.3690(7) 0.156(5) Uani 0.578(13) 1 d PDU A 2
O5' O 0.8203(14) 0.5149(11) 0.3020(7) 0.228(8) Uani 0.578(13) 1 d PDU A 2
O6' O 0.8262(13) 0.4601(10) 0.4171(7) 0.181(6) Uani 0.578(13) 1 d PDU A 2
O1 O 0.2536(3) 0.24783(19) 0.08518(17) 0.0948(10) Uani 1 1 d U . .
O2 O 0.1641(2) 0.3813(2) 0.06298(16) 0.0912(10) Uani 1 1 d U . .
O3 O 0.3648(2) 0.3693(2) 0.10275(15) 0.0823(8) Uani 1 1 d U . .
C27 C 0.3071(4) 0.3278(3) -0.0243(2) 0.0781(12) Uani 1 1 d U . .
C28 C 0.7081(3) 0.3942(3) 0.3094(2) 0.0869(12) Uani 1 1 d DU A .

loop_
_atom_site_aniso_label
_atom_site_aniso_U_11
_atom_site_aniso_U_22
_atom_site_aniso_U_33
_atom_site_aniso_U_23
_atom_site_aniso_U_13
_atom_site_aniso_U_12
Fe1 0.0316(2) 0.0341(2) 0.0320(2) 0.00061(16) 0.00092(14) -0.00543(16)
N1 0.0337(11) 0.0349(13) 0.0342(11) 0.0041(9) -0.0004(9) -0.0082(9)
N2 0.0342(11) 0.0353(12) 0.0342(11) 0.0053(9) -0.0007(9) -0.0063(9)
N3 0.0405(12) 0.0355(12) 0.0366(12) -0.0003(10) -0.0042(9) -0.0025(10)
N4 0.0373(12) 0.0378(13) 0.0323(11) 0.0014(9) 0.0049(9) -0.0103(10)
N5 0.0392(13) 0.0392(14) 0.0403(12) -0.0008(10) 0.0020(10) 0.0010(10)
N6 0.0409(13) 0.0423(14) 0.0417(13) -0.0016(11) 0.0057(10) -0.0056(11)
C1 0.0397(14) 0.0414(16) 0.0343(13) 0.0048(11) 0.0038(11) -0.0089(12)
C2 0.0497(17) 0.060(2) 0.0385(15) 0.0071(14) 0.0094(13) -0.0127(15)
C3 0.0460(17) 0.061(2) 0.0535(18) 0.0160(16) 0.0097(14) -0.0156(15)
C4 0.0370(15) 0.0476(18) 0.0552(17) 0.0103(14) -0.0028(13) -0.0155(13)
C5 0.0345(14) 0.0373(15) 0.0429(15) 0.0061(12) -0.0042(11) -0.0084(11)
C6 0.0406(15) 0.0397(16) 0.0456(15) -0.0028(13) -0.0050(12) -0.0126(12)
C7 0.0502(17) 0.0287(14) 0.0537(17) 0.0012(12) -0.0068(13) -0.0021(12)
C8 0.0424(15) 0.0366(15) 0.0387(14) 0.0064(12) 0.0016(11) -0.0029(12)
C9 0.0542(18) 0.0410(17) 0.0579(19) 0.0122(14) -0.0011(15) 0.0043(14)
C10 0.0527(19) 0.058(2) 0.064(2) 0.0191(17) -0.0140(16) 0.0078(16)
C11 0.0454(17) 0.063(2) 0.0495(18) 0.0110(15) -0.0141(14) -0.0047(15)
C12 0.0350(14) 0.0481(16) 0.0363(14) 0.0064(12) -0.0018(11) -0.0073(12)
C13 0.0364(14) 0.0454(16) 0.0393(15) 0.0010(12) -0.0028(11) -0.0124(12)
C14 0.0471(16) 0.0483(17) 0.0307(13) -0.0002(12) 0.0037(11) -0.0149(14)
C15 0.0553(18) 0.0460(17) 0.0366(14) -0.0088(13) -0.0024(13) -0.0012(14)
C16 0.075(2) 0.058(2) 0.0346(15) -0.0035(14) -0.0021(15) 0.0006(17)
C17 0.066(2) 0.055(2) 0.0541(19) -0.0188(16) -0.0086(16) -0.0031(16)
C18 0.061(2) 0.064(2) 0.0523(19) -0.0146(17) 0.0094(15) -0.0020(17)
C19 0.0486(16) 0.0367(15) 0.0434(15) -0.0067(12) 0.0086(12) -0.0097(13)
C20 0.060(2) 0.0345(16) 0.064(2) 0.0044(14) 0.0161(16) -0.0058(14)
C21 0.072(2) 0.049(2) 0.063(2) -0.0162(16) 0.0039(17) -0.0189(17)
C22 0.0548(19) 0.052(2) 0.0572(19) -0.0112(15) 0.0138(15) 0.0001(15)
C23 0.0456(16) 0.0366(16) 0.0423(15) 0.0004(12) 0.0053(13) 0.0021(13)
C24 0.061(2) 0.059(2) 0.064(2) 0.0105(17) 0.0203(17) -0.0051(17)
C25 0.0513(18) 0.0377(17) 0.0522(18) -0.0012(14) 0.0013(14) -0.0047(14)
C26 0.071(2) 0.062(2) 0.093(3) 0.012(2) -0.024(2) 0.003(2)
S1 0.0493(4) 0.0600(5) 0.0464(4) -0.0076(4) 0.0030(3) -0.0033(4)
S2 0.0758(7) 0.0760(7) 0.0986(8) 0.0250(6) -0.0162(6) -0.0215(6)
F1 0.0903(17) 0.115(2) 0.0727(14) 0.0091(14) 0.0237(12) 0.0558(15)
F2 0.280(5) 0.139(3) 0.124(3) 0.080(2) 0.124(3) 0.122(3)
F3 0.135(3) 0.289(5) 0.0747(18) -0.076(3) -0.0462(19) 0.081(3)
F4 0.127(2) 0.134(3) 0.106(2) -0.0128(19) -0.0334(19) 0.015(2)
F5 0.078(5) 0.067(5) 0.261(15) 0.020(6) 0.036(6) 0.032(4)
F6 0.059(4) 0.085(6) 0.144(7) 0.012(5) 0.020(4) -0.027(4)
O4 0.145(11) 0.131(9) 0.197(12) 0.110(8) -0.078(8) -0.087(9)
O5 0.134(9) 0.164(15) 0.174(14) -0.046(9) 0.085(10) 0.013(8)
O6 0.103(7) 0.161(11) 0.118(9) -0.039(8) -0.053(7) 0.054(8)
F5' 0.169(8) 0.376(16) 0.170(9) -0.136(9) -0.039(5) 0.161(10)
F6' 0.396(17) 0.059(5) 0.211(9) 0.048(5) -0.096(9) -0.042(8)
O4' 0.197(8) 0.095(7) 0.171(10) -0.068(7) -0.041(6) 0.046(6)
O5' 0.196(14) 0.248(15) 0.244(11) 0.125(11) 0.033(9) -0.111(11)
O6' 0.224(12) 0.158(11) 0.146(9) 0.059(8) -0.128(9) -0.073(8)
O1 0.124(3) 0.072(2) 0.091(2) -0.0067(16) 0.026(2) -0.0266(18)
O2 0.0656(17) 0.126(3) 0.0826(19) -0.0289(18) 0.0104(14) 0.0281(17)
O3 0.0698(17) 0.105(2) 0.0704(17) -0.0124(16) -0.0081(13) -0.0245(16)
C27 0.086(3) 0.100(3) 0.049(2) 0.004(2) 0.0039(18) 0.053(2)
C28 0.074(3) 0.090(3) 0.096(3) -0.002(2) 0.002(2) 0.025(2)

loop_
_atom_type_symbol
_atom_type_description
_atom_type_scat_dispersion_real
_atom_type_scat_dispersion_imag
_atom_type_scat_source
C C 0.0033 0.0016 'International Tables Vol C Tables 4.2.6.8 and 6.1.1.4'
H H 0.0000 0.0000 'International Tables Vol C Tables 4.2.6.8 and 6.1.1.4'
N N 0.0061 0.0033 'International Tables Vol C Tables 4.2.6.8 and 6.1.1.4'
O O 0.0106 0.0060 'International Tables Vol C Tables 4.2.6.8 and 6.1.1.4'
F F 0.0171 0.0103 'International Tables Vol C Tables 4.2.6.8 and 6.1.1.4'
S S 0.1246 0.1234 'International Tables Vol C Tables 4.2.6.8 and 6.1.1.4'
Fe Fe 0.3463 0.8444 'International Tables Vol C Tables 4.2.6.8 and 6.1.1.4'

loop_
_geom_angle_atom_site_label_1
_geom_angle_atom_site_label_2
_geom_angle_atom_site_label_3
_geom_angle
N1 Fe1 N2 90.46(9)
N1 Fe1 N5 177.89(10)
N2 Fe1 N5 89.98(9)
N1 Fe1 N6 89.12(9)
N2 Fe1 N6 177.58(10)
N5 Fe1 N6 90.53(10)
N1 Fe1 N3 79.76(9)
N2 Fe1 N3 82.83(9)
N5 Fe1 N3 102.35(9)
N6 Fe1 N3 94.75(9)
N1 Fe1 N4 82.85(9)
N2 Fe1 N4 79.65(9)
N5 Fe1 N4 95.20(9)
N6 Fe1 N4 102.66(9)
N3 Fe1 N4 155.12(9)
C1 N1 C5 121.1(2)
C1 N1 Fe1 120.02(17)
C5 N1 Fe1 118.90(18)
C8 N2 C12 121.2(2)
C8 N2 Fe1 119.85(18)
C12 N2 Fe1 118.90(19)
C6 N3 C7 106.7(2)
C6 N3 C15 110.5(2)
C7 N3 C15 109.4(2)
C6 N3 Fe1 102.03(16)
C7 N3 Fe1 104.86(15)
C15 N3 Fe1 122.24(17)
C13 N4 C14 107.0(2)
C13 N4 C19 111.0(2)
C14 N4 C19 109.3(2)
C13 N4 Fe1 101.74(16)
C14 N4 Fe1 104.46(15)
C19 N4 Fe1 122.22(17)
C23 N5 Fe1 176.2(2)
C25 N6 Fe1 173.2(2)
N1 C1 C2 120.9(3)
N1 C1 C14 114.5(2)
C2 C1 C14 124.4(3)
C1 C2 C3 118.4(3)
C1 C2 H2 120.8
C3 C2 H2 120.8
C4 C3 C2 120.2(3)
C4 C3 H3 119.9
C2 C3 H3 119.9
C3 C4 C5 119.1(3)
C3 C4 H4 120.4
C5 C4 H4 120.4
N1 C5 C4 120.2(3)
N1 C5 C6 113.5(2)
C4 C5 C6 126.3(3)
C5 C6 N3 109.5(2)
C5 C6 H6A 109.8
N3 C6 H6A 109.8
C5 C6 H6B 109.8
N3 C6 H6B 109.8
H6A C6 H6B 108.2
C8 C7 N3 113.4(2)
C8 C7 H7A 108.9
N3 C7 H7A 108.9
C8 C7 H7B 108.9
N3 C7 H7B 108.9
H7A C7 H7B 107.7
N2 C8 C9 120.4(3)
N2 C8 C7 114.9(2)
C9 C8 C7 124.4(3)
C10 C9 C8 118.7(3)
C10 C9 H9 120.7
C8 C9 H9 120.7
C11 C10 C9 120.1(3)
C11 C10 H10 119.9
C9 C10 H10 119.9
C12 C11 C10 119.3(3)
C12 C11 H11 120.4
C10 C11 H11 120.4
N2 C12 C11 120.2(3)
N2 C12 C13 113.4(2)
C11 C12 C13 126.4(3)
C12 C13 N4 109.1(2)
C12 C13 H13A 109.9
N4 C13 H13A 109.9
C12 C13 H13B 109.9
N4 C13 H13B 109.9
H13A C13 H13B 108.3
C1 C14 N4 113.0(2)
C1 C14 H14A 109.0
N4 C14 H14A 109.0
C1 C14 H14B 109.0
N4 C14 H14B 109.0
H14A C14 H14B 107.8
C16 C15 C18 109.1(3)
C16 C15 C17 108.3(3)
C18 C15 C17 109.6(3)
C16 C15 N3 109.7(2)
C18 C15 N3 108.9(2)
C17 C15 N3 111.2(3)
C15 C16 H16A 109.5
C15 C16 H16B 109.5
H16A C16 H16B 109.5
C15 C16 H16C 109.5
H16A C16 H16C 109.5
H16B C16 H16C 109.5
C15 C17 H17A 109.5
C15 C17 H17B 109.5
H17A C17 H17B 109.5
C15 C17 H17C 109.5
H17A C17 H17C 109.5
H17B C17 H17C 109.5
C15 C18 H18A 109.5
C15 C18 H18B 109.5
H18A C18 H18B 109.5
C15 C18 H18C 109.5
H18A C18 H18C 109.5
H18B C18 H18C 109.5
C20 C19 C22 108.6(3)
C20 C19 N4 109.7(2)
C22 C19 N4 109.0(2)
C20 C19 C21 108.8(3)
C22 C19 C21 109.3(3)
N4 C19 C21 111.4(3)
C19 C20 H20A 109.5
C19 C20 H20B 109.5
H20A C20 H20B 109.5
C19 C20 H20C 109.5
H20A C20 H20C 109.5
H20B C20 H20C 109.5
C19 C21 H21A 109.5
C19 C21 H21B 109.5
H21A C21 H21B 109.5
C19 C21 H21C 109.5
H21A C21 H21C 109.5
H21B C21 H21C 109.5
C19 C22 H22A 109.5
C19 C22 H22B 109.5
H22A C22 H22B 109.5
C19 C22 H22C 109.5
H22A C22 H22C 109.5
H22B C22 H22C 109.5
N5 C23 C24 178.5(3)
C23 C24 H24A 109.5
C23 C24 H24B 109.5
H24A C24 H24B 109.5
C23 C24 H24C 109.5
H24A C24 H24C 109.5
H24B C24 H24C 109.5
N6 C25 C26 178.0(4)
C25 C26 H26A 109.5
C25 C26 H26B 109.5
H26A C26 H26B 109.5
C25 C26 H26C 109.5
H26A C26 H26C 109.5
H26B C26 H26C 109.5
O3 S1 O2 113.3(2)
O3 S1 O1 112.8(2)
O2 S1 O1 117.4(2)
O3 S1 C27 103.6(2)
O2 S1 C27 103.84(17)
O1 S1 C27 104.0(2)
O4' S2 O6' 116.5(9)
O4' S2 O4 81.1(9)
O6' S2 O4 129.4(9)
O4' S2 O5' 115.8(8)
O6' S2 O5' 115.1(9)
O6' S2 O5 88.1(10)
O4 S2 O5 113.2(10)
O5' S2 O5 148.9(10)
O4' S2 O6 143.9(8)
O4 S2 O6 115.1(12)
O5' S2 O6 89.9(11)
O5 S2 O6 116.0(10)
O4' S2 C28 102.7(5)
O6' S2 C28 108.6(7)
O4 S2 C28 113.1(8)
O5' S2 C28 94.6(8)
O5 S2 C28 97.3(8)
O6 S2 C28 99.7(9)
F2 C27 F1 107.9(4)
F2 C27 F3 107.3(4)
F1 C27 F3 105.7(4)
F2 C27 S1 112.3(3)
F1 C27 S1 114.1(3)
F3 C27 S1 109.2(3)
F5 C28 F6' 78.2(8)
F6' C28 F5' 113.3(10)
F5 C28 F6 102.9(7)
F5' C28 F6 136.0(10)
F5 C28 F4 119.1(9)
F6' C28 F4 112.4(8)
F5' C28 F4 94.3(6)
F6 C28 F4 96.2(6)
F5 C28 S2 114.8(7)
F6' C28 S2 114.4(7)
F5' C28 S2 107.4(7)
F6 C28 S2 107.2(6)
F4 C28 S2 113.3(4)

loop_
_geom_bond_atom_site_label_1
_geom_bond_atom_site_label_2
_geom_bond_distance
Fe1 N1 1.906(2)
Fe1 N2 1.910(2)
Fe1 N5 1.947(2)
Fe1 N6 1.958(3)
Fe1 N3 2.163(2)
Fe1 N4 2.167(2)
N1 C1 1.335(3)
N1 C5 1.342(3)
N2 C8 1.340(4)
N2 C12 1.345(3)
N3 C6 1.500(4)
N3 C7 1.513(4)
N3 C15 1.547(4)
N4 C13 1.502(3)
N4 C14 1.512(3)
N4 C19 1.539(4)
N5 C23 1.130(4)
N6 C25 1.127(4)
C1 C2 1.373(4)
C1 C14 1.498(4)
C2 C3 1.379(4)
C2 H2 0.9300
C3 C4 1.372(5)
C3 H3 0.9300
C4 C5 1.373(4)
C4 H4 0.9300
C5 C6 1.500(4)
C6 H6A 0.9700
C6 H6B 0.9700
C7 C8 1.492(4)
C7 H7A 0.9700
C7 H7B 0.9700
C8 C9 1.383(4)
C9 C10 1.379(5)
C9 H9 0.9300
C10 C11 1.375(5)
C10 H10 0.9300
C11 C12 1.374(4)
C11 H11 0.9300
C12 C13 1.496(4)
C13 H13A 0.9700
C13 H13B 0.9700
C14 H14A 0.9700
C14 H14B 0.9700
C15 C16 1.520(4)
C15 C18 1.525(4)
C15 C17 1.535(4)
C16 H16A 0.9600
C16 H16B 0.9600
C16 H16C 0.9600
C17 H17A 0.9600
C17 H17B 0.9600
C17 H17C 0.9600
C18 H18A 0.9600
C18 H18B 0.9600
C18 H18C 0.9600
C19 C20 1.521(4)
C19 C22 1.527(4)
C19 C21 1.545(4)
C20 H20A 0.9600
C20 H20B 0.9600
C20 H20C 0.9600
C21 H21A 0.9600
C21 H21B 0.9600
C21 H21C 0.9600
C22 H22A 0.9600
C22 H22B 0.9600
C22 H22C 0.9600
C23 C24 1.449(4)
C24 H24A 0.9600
C24 H24B 0.9600
C24 H24C 0.9600
C25 C26 1.459(5)
C26 H26A 0.9600
C26 H26B 0.9600
C26 H26C 0.9600
S1 O3 1.412(3)
S1 O2 1.415(3)
S1 O1 1.421(3)
S1 C27 1.791(4)
S2 O4' 1.380(5)
S2 O6' 1.383(4)
S2 O4 1.384(5)
S2 O5' 1.385(5)
S2 O5 1.386(5)
S2 O6 1.388(5)
S2 C28 1.793(5)
F1 C27 1.300(4)
F2 C27 1.279(6)
F3 C27 1.341(6)
F4 C28 1.316(5)
F5 C28 1.300(4)
F6 C28 1.305(4)
F5' C28 1.302(4)
F6' C28 1.301(4)

loop_
_geom_hbond_atom_site_label_D
_geom_hbond_atom_site_label_H
_geom_hbond_atom_site_label_A
_geom_hbond_distance_DH
_geom_hbond_distance_HA
_geom_hbond_distance_DA
_geom_hbond_angle_DHA
_geom_hbond_site_symmetry_A
C14 H14B S1 0.97 2.95 3.628(3) 127.8 2
C14 H14B O3 0.97 2.55 3.405(4) 146.7 2

loop_
_geom_torsion_atom_site_label_1
_geom_torsion_atom_site_label_2
_geom_torsion_atom_site_label_3
_geom_torsion_atom_site_label_4
_geom_torsion
N2 Fe1 N1 C1 76.7(2)
N6 Fe1 N1 C1 -105.6(2)
N3 Fe1 N1 C1 159.4(2)
N4 Fe1 N1 C1 -2.8(2)
N2 Fe1 N1 C5 -105.2(2)
N6 Fe1 N1 C5 72.5(2)
N3 Fe1 N1 C5 -22.5(2)
N4 Fe1 N1 C5 175.3(2)
N1 Fe1 N2 C8 74.7(2)
N5 Fe1 N2 C8 -107.4(2)
N3 Fe1 N2 C8 -5.0(2)
N4 Fe1 N2 C8 157.3(2)
N1 Fe1 N2 C12 -104.0(2)
N5 Fe1 N2 C12 73.9(2)
N3 Fe1 N2 C12 176.4(2)
N4 Fe1 N2 C12 -21.4(2)
N1 Fe1 N3 C6 33.64(16)
N2 Fe1 N3 C6 125.41(17)
N5 Fe1 N3 C6 -146.19(16)
N6 Fe1 N3 C6 -54.60(17)
N4 Fe1 N3 C6 80.0(3)
N1 Fe1 N3 C7 -77.50(18)
N2 Fe1 N3 C7 14.27(18)
N5 Fe1 N3 C7 102.67(18)
N6 Fe1 N3 C7 -165.74(18)
N4 Fe1 N3 C7 -31.2(3)
N1 Fe1 N3 C15 157.5(2)
N2 Fe1 N3 C15 -110.7(2)
N5 Fe1 N3 C15 -22.3(2)
N6 Fe1 N3 C15 69.3(2)
N4 Fe1 N3 C15 -156.2(2)
N1 Fe1 N4 C13 125.70(17)
N2 Fe1 N4 C13 33.92(16)
N5 Fe1 N4 C13 -55.11(17)
N6 Fe1 N4 C13 -146.83(16)
N3 Fe1 N4 C13 79.8(2)
N1 Fe1 N4 C14 14.44(18)
N2 Fe1 N4 C14 -77.34(18)
N5 Fe1 N4 C14 -166.37(18)
N6 Fe1 N4 C14 101.91(18)
N3 Fe1 N4 C14 -31.4(3)
N1 Fe1 N4 C19 -110.1(2)
N2 Fe1 N4 C19 158.2(2)
N5 Fe1 N4 C19 69.1(2)
N6 Fe1 N4 C19 -22.6(2)
N3 Fe1 N4 C19 -155.9(2)
C5 N1 C1 C2 -4.0(4)
Fe1 N1 C1 C2 174.0(2)
C5 N1 C1 C14 171.3(3)
Fe1 N1 C1 C14 -10.6(3)
N1 C1 C2 C3 3.3(5)
C14 C1 C2 C3 -171.6(3)
C1 C2 C3 C4 -0.3(5)
C2 C3 C4 C5 -2.1(5)
C1 N1 C5 C4 1.6(4)
Fe1 N1 C5 C4 -176.5(2)
C1 N1 C5 C6 -177.8(3)
Fe1 N1 C5 C6 4.1(3)
C3 C4 C5 N1 1.5(5)
C3 C4 C5 C6 -179.3(3)
N1 C5 C6 N3 27.3(3)
C4 C5 C6 N3 -152.0(3)
C7 N3 C6 C5 69.6(3)
C15 N3 C6 C5 -171.5(2)
Fe1 N3 C6 C5 -40.1(2)
C6 N3 C7 C8 -129.0(3)
C15 N3 C7 C8 111.4(3)
Fe1 N3 C7 C8 -21.3(3)
C12 N2 C8 C9 -2.4(4)
Fe1 N2 C8 C9 179.0(2)
C12 N2 C8 C7 172.0(3)
Fe1 N2 C8 C7 -6.6(3)
N3 C7 C8 N2 19.8(4)
N3 C7 C8 C9 -166.0(3)
N2 C8 C9 C10 1.4(5)
C7 C8 C9 C10 -172.5(3)
C8 C9 C10 C11 0.4(5)
C9 C10 C11 C12 -1.3(5)
C8 N2 C12 C11 1.5(4)
Fe1 N2 C12 C11 -179.8(2)
C8 N2 C12 C13 -176.9(2)
Fe1 N2 C12 C13 1.8(3)
C10 C11 C12 N2 0.3(5)
C10 C11 C12 C13 178.5(3)
N2 C12 C13 N4 29.8(3)
C11 C12 C13 N4 -148.5(3)
C14 N4 C13 C12 67.7(3)
C19 N4 C13 C12 -173.2(2)
Fe1 N4 C13 C12 -41.6(2)
N1 C1 C14 N4 23.8(4)
C2 C1 C14 N4 -161.1(3)
C13 N4 C14 C1 -130.8(3)
C19 N4 C14 C1 109.0(3)
Fe1 N4 C14 C1 -23.4(3)
C6 N3 C15 C16 71.5(3)
C7 N3 C15 C16 -171.3(2)
Fe1 N3 C15 C16 -48.4(3)
C6 N3 C15 C18 -169.2(3)
C7 N3 C15 C18 -52.0(3)
Fe1 N3 C15 C18 70.9(3)
C6 N3 C15 C17 -48.3(3)
C7 N3 C15 C17 68.9(3)
Fe1 N3 C15 C17 -168.2(2)
C13 N4 C19 C20 71.5(3)
C14 N4 C19 C20 -170.7(2)
Fe1 N4 C19 C20 -48.4(3)
C13 N4 C19 C22 -169.7(2)
C14 N4 C19 C22 -51.9(3)
Fe1 N4 C19 C22 70.4(3)
C13 N4 C19 C21 -49.0(3)
C14 N4 C19 C21 68.8(3)
Fe1 N4 C19 C21 -168.9(2)
O3 S1 C27 F2 -63.2(4)
O2 S1 C27 F2 55.4(4)
O1 S1 C27 F2 178.7(4)
O3 S1 C27 F1 59.9(4)
O2 S1 C27 F1 178.5(4)
O1 S1 C27 F1 -58.1(4)
O3 S1 C27 F3 177.9(3)
O2 S1 C27 F3 -63.5(4)
O1 S1 C27 F3 59.9(3)
O4' S2 C28 F5 -167.8(11)
O6' S2 C28 F5 -43.9(13)
O4 S2 C28 F5 106.6(13)
O5' S2 C28 F5 74.5(12)
O5 S2 C28 F5 -134.3(13)
O6 S2 C28 F5 -16.2(13)
O4' S2 C28 F6' -79.9(12)
O6' S2 C28 F6' 44.0(13)
O4 S2 C28 F6' -165.5(14)
O5' S2 C28 F6' 162.4(13)
O5 S2 C28 F6' -46.4(14)
O6 S2 C28 F6' 71.7(13)
O4' S2 C28 F5' 153.4(12)
O6' S2 C28 F5' -82.7(13)
O4 S2 C28 F5' 67.7(14)
O5' S2 C28 F5' 35.7(13)
O5 S2 C28 F5' -173.1(14)
O6 S2 C28 F5' -55.0(13)
O4' S2 C28 F6 -54.2(9)
O6' S2 C28 F6 69.7(10)
O4 S2 C28 F6 -139.8(11)
O5' S2 C28 F6 -171.9(10)
O5 S2 C28 F6 -20.7(11)
O6 S2 C28 F6 97.4(11)
O4' S2 C28 F4 50.7(7)
O6' S2 C28 F4 174.6(9)
O4 S2 C28 F4 -35.0(10)
O5' S2 C28 F4 -67.0(8)
O5 S2 C28 F4 84.2(9)
O6 S2 C28 F4 -157.7(9)
